data_4132332
loop_
_publ_author_name
'Mitchell Warden, Hillary E.'
'Fredrickson, Daniel C.'

_publ_section_title
;
 Frustrated and Allowed Structural Transitions: The Theory-Guided
 Discovery of the Modulated Structure of IrSi.
;
_journal_name_full 'Journal of the American Chemical Society'
_journal_paper_doi 10.1021/jacs.9b10473
_journal_year 2019
_chemical_formula_sum 'Ir Si'
_chemical_formula_weight 220.3
_space_group_IT_number 14
_space_group_name_Hall '-P 2xn'
_space_group_name_H-M_alt 'P 21/n 1 1'
_space_group_ssg_name P21/n(0\b\g)00
_symmetry_cell_setting monoclinic
_cell_angle_alpha 90
_cell_angle_beta 90
_cell_angle_gamma 90
_cell_formula_units_Z 4
_cell_length_a 5.5573(16)
_cell_length_b 3.2210(11)
_cell_length_c 6.278(2)
_cell_measurement_reflns_used 569
_cell_measurement_temperature 293
_cell_measurement_theta_max 27.0150
_cell_measurement_theta_min 4.8840
_cell_modulation_dimension 1
_cell_volume 112.38(6)
_diffrn_ambient_temperature 293
_diffrn_detector 'CCD plate'
_diffrn_detector_area_resol_mean 16.1500
_diffrn_measured_fraction_theta_full 0.98
_diffrn_measured_fraction_theta_max 0.96
_diffrn_measurement_details
;
List of Runs (angles in degrees, time in seconds):

  # Type    Start    End  Width  t~exp~   \w     \q     \k     \f   Frames
--------------------------------------------------------------------------
  1  \w     72.00  97.00   0.50   60.00    --    0.86-178.00-150.00   50
  2  \w    -64.00  15.00   0.50   60.00    --   -2.42  38.00 -60.00  158
  3  \w     34.00  96.00   0.50   60.00    --   -2.42  38.00 -60.00  124
  4  \w    -52.00   8.00   0.50   60.00    --   35.04 -30.00 -30.00  120
  5  \w     39.00  64.00   0.50   60.00    --   35.04 -30.00 -30.00   50
  6  \w    -26.00  65.00   0.50   60.00    --  -36.60  30.00 -90.00  182
  7  \w   -147.00-109.00   0.50   60.00    --  -36.60 -95.00-150.00   76
  8  \w    -29.00  22.00   0.50   60.00    --  -36.60 -95.00-120.00  102
  9  \w    -60.00 -29.00   0.50   60.00    --  -36.60  30.00 -90.00   62
 10  \w   -129.00 -83.00   0.50   60.00    --  -36.60-125.00 -30.00   92
 11  \w   -147.00 -82.00   0.50   60.00    --  -36.60 -95.00 -90.00  130
 12  \w      3.00  46.00   0.50   60.00    --  -36.60-125.00  60.00   86
 13  \w   -143.00  12.00   0.50   60.00    --  -36.60 -77.00 150.00  310
;
_diffrn_measurement_device 'four-circle diffractometer'
_diffrn_measurement_device_type 'Xcalibur, Eos'
_diffrn_measurement_method '\w scans'
_diffrn_radiation_monochromator graphite
_diffrn_radiation_probe x-ray
_diffrn_radiation_source 'X-ray tube'
_diffrn_radiation_type 'Mo K\a'
_diffrn_radiation_wavelength 0.71075
_diffrn_reflns_av_R_equivalents 0.0336
_diffrn_reflns_av_unetI/netI 0.0429
_diffrn_reflns_limit_h_max 6
_diffrn_reflns_limit_h_min -7
_diffrn_reflns_limit_index_m_1_max 1
_diffrn_reflns_limit_index_m_1_min -1
_diffrn_reflns_limit_k_max 4
_diffrn_reflns_limit_k_min -3
_diffrn_reflns_limit_l_max 8
_diffrn_reflns_limit_l_min -8
_diffrn_reflns_number 1880
_diffrn_reflns_theta_full 26.9
_diffrn_reflns_theta_max 27.22
_diffrn_reflns_theta_min 4.03
_diffrn_source 'Enhance (Mo) X-ray source'
_exptl_absorpt_coefficient_mu 118.922
_exptl_absorpt_correction_T_max 3.165
_exptl_absorpt_correction_T_min 0.527
_exptl_absorpt_correction_type analytical
_exptl_absorpt_process_details
;
CrysAlisPro 1.171.38.46 (Rigaku Oxford Diffraction, 2015)
Analytical numeric absorption correction using a multifaceted crystal
			model based on expressions derived by R.C. Clark & J.S. Reid.
(Clark, R. C. & Reid, J. S. (1995). Acta Cryst. A51, 887-897)
Empirical absorption correction using spherical harmonics,
 implemented in SCALE3 ABSPACK scaling algorithm.
;
_exptl_crystal_colour silver
_exptl_crystal_density_diffrn 13.0215
_exptl_crystal_description block
_exptl_crystal_F_000 364
_exptl_crystal_size_max 0.061
_exptl_crystal_size_mid 0.030
_exptl_crystal_size_min 0.025
_refine_diff_density_max 3.59
_refine_diff_density_min -3.81
_refine_ls_extinction_coef 23(3)
_refine_ls_extinction_method 'B-C type 1 Gaussian isotropic (Becker & Coppens, 1974)'
_refine_ls_goodness_of_fit_gt 1.23
_refine_ls_goodness_of_fit_ref 1.04
_refine_ls_number_constraints 0
_refine_ls_number_parameters 37
_refine_ls_number_reflns 718
_refine_ls_number_restraints 0
_refine_ls_R_factor_all 0.0633
_refine_ls_R_factor_gt 0.0331
_refine_ls_shift/su_max 0.0422
_refine_ls_shift/su_mean 0.0075
_refine_ls_structure_factor_coef Fsqd
_refine_ls_weighting_details w=1/(\s^2^(I)+0.0004I^2^)
_refine_ls_weighting_scheme sigma
_refine_ls_wR_factor_gt 0.0663
_refine_ls_wR_factor_ref 0.0838
_reflns_number_gt 341
_reflns_number_total 718
_reflns_threshold_expression I>3\s(I)
_cod_data_source_file ja9b10473_si_002.cif
_cod_data_source_block I
_cod_depositor_comments
;
The following automatic conversions were performed:

data item '_diffrn_radiation_probe' value 'X-ray' was changed to
'x-ray' in accordance with the
/home/data/users/saulius/crontab/automatic-downloads/rss-feeds/ACS/lib/dictionaries/cif_core.dic
dictionary named 'cif_core.dic' version 2.4.2 last updated on
2011-04-26.

Automatic conversion script
Id: cif_fix_values 6909 2019-04-08 15:41:33Z antanas 
;
_cod_original_formula_sum 'Ir1 Si1'
_cod_database_code 4132332

loop_
_space_group_symop_id
_space_group_symop_operation_xyz
1 x,y,z
2 x+0.5,-y+0.5,-z+0.5
3 -x,-y,-z
4 -x+0.5,y+0.5,z+0.5

loop_
_space_group_symop_ssg_id
_space_group_symop_ssg_operation_algebraic
1 x1,x2,x3,x4
2 x1+1/2,-x2+1/2,-x3+1/2,-x4
3 -x1,-x2,-x3,-x4
4 -x1+1/2,x2+1/2,x3+1/2,x4

loop_
_atom_site_label
_atom_site_type_symbol
_atom_site_fract_x
_atom_site_fract_y
_atom_site_fract_z
_atom_site_adp_type
_atom_site_U_iso_or_equiv
_atom_site_site_symmetry_multiplicity
_atom_site_occupancy
_atom_site_calc_flag
Ir1 Ir -0.49941(8) 0.7513(4) 0.20348(8) Uani 0.0080(3) 4 1 d
Si1 Si -0.6828(6) 1.245(2) 0.4377(6) Uani 0.0102(11) 4 1 d

loop_
_atom_site_aniso_label
_atom_site_aniso_type_symbol
_atom_site_aniso_U_11
_atom_site_aniso_U_22
_atom_site_aniso_U_33
_atom_site_aniso_U_12
_atom_site_aniso_U_13
_atom_site_aniso_U_23
Ir1 Ir 0.0040(3) 0.0083(7) 0.0116(5) 0.0004(5) -0.0001(2) -0.0050(4)
Si1 Si 0.0064(17) 0.0089(19) 0.0154(19) -0.003(3) 0.0008(17) -0.005(3)

loop_
_atom_site_displace_Fourier_atom_site_label
_atom_site_displace_Fourier_axis
_atom_site_displace_Fourier_wave_vector_seq_id
_atom_site_displace_Fourier_param_cos
_atom_site_displace_Fourier_param_sin
Ir1 x 1 -0.00187(20) -0.0001(3)
Ir1 y 1 0.0034(3) -0.0563(11)
Ir1 z 1 -0.00269(13) -0.0169(4)
Ir1 x 2 -0.0001(7) -0.0001(8)
Ir1 y 2 0.0053(10) -0.0106(7)
Ir1 z 2 0.0006(4) -0.0022(4)
Si1 x 1 0 0
Si1 y 1 0.003(2) -0.031(2)
Si1 z 1 -0.0095(11) -0.0204(11)

loop_
_atom_site_Fourier_wave_vector_seq_id
_jana_atom_site_fourier_wave_vector_q1_coeff
1 1
2 2

loop_
_atom_type_symbol
_atom_type_scat_dispersion_real
_atom_type_scat_dispersion_imag
_atom_type_scat_source
Ir -1.4442 7.9887 'International Tables Vol C tables 4.2.6.8 and 6.1.1.1'
Si 0.0817 0.0704 'International Tables Vol C tables 4.2.6.8 and 6.1.1.1'

loop_
_cell_wave_vector_seq_id
_cell_wave_vector_x
_cell_wave_vector_y
_cell_wave_vector_z
1 0.000000 -0.220000 0.290000

loop_
_exptl_crystal_face_index_h
_exptl_crystal_face_index_k
_exptl_crystal_face_index_l
_exptl_crystal_face_perp_dist
2 6 3 0.0273
3 4 -5 0.0295
0 5 7 0.0132
1 -3 -8 0.0110
-2 6 -5 0.0088
-4 -2 4 0.0244
-3 -2 6 0.0183
4 -4 2 0.0171
-2 -6 -3 0.0205
2 -6 5 0.0161

loop_
_geom_angle_atom_site_label_1
_geom_angle_atom_site_label_2
_geom_angle_atom_site_label_3
_geom_angle_site_ssg_symmetry_1
_geom_angle_site_ssg_symmetry_3
_geom_angle_av
_geom_angle_min
_geom_angle_max
Ir1 Ir1 Ir1 2_4655 2_5655 156.2(2) 155.7(3) 157.3(2)
Ir1 Ir1 Si1 2_4655 1_5455 57.5(2) 56.4(2) 58.8(2)
Ir1 Ir1 Si1 2_4655 . 57.2(2) 55.8(2) 59.23(19)
Ir1 Ir1 Si1 2_4655 2_5655 138.5(3) 135.0(3) 141.3(3)
Ir1 Ir1 Si1 2_4655 2_5755 138.3(3) 135.4(3) 140.8(3)
Ir1 Ir1 Si1 2_4655 3_4765 102.3(2) 101.7(2) 102.7(2)
Ir1 Ir1 Si1 2_4655 4_3445 55.3(2) 54.6(2) 56.0(2)
Ir1 Ir1 Si1 2_5655 1_5455 106.5(2) 105.4(2) 107.5(3)
Ir1 Ir1 Si1 2_5655 . 107.0(2) 105.9(3) 108.3(2)
Ir1 Ir1 Si1 2_5655 2_5655 52.5(2) 51.2(2) 53.8(2)
Ir1 Ir1 Si1 2_5655 2_5755 53.1(2) 52.4(2) 53.8(2)
Ir1 Ir1 Si1 2_5655 3_4765 53.94(17) 53.39(18) 54.83(16)
Ir1 Ir1 Si1 2_5655 4_3445 148.4(3) 147.4(2) 149.4(3)
Si1 Ir1 Si1 1_5455 . 84.0(3) 80.0(3) 88.6(3)
Si1 Ir1 Si1 1_5455 2_5655 94.5(3) 87.5(3) 100.3(4)
Si1 Ir1 Si1 1_5455 2_5755 157.9(3) 154.5(3) 160.3(3)
Si1 Ir1 Si1 1_5455 3_4765 67.8(3) 66.0(3) 69.3(3)
Si1 Ir1 Si1 1_5455 4_3445 96.0(3) 91.6(3) 100.1(3)
Si1 Ir1 Si1 . 2_5655 158.0(3) 157.0(3) 159.3(3)
Si1 Ir1 Si1 . 2_5755 94.9(3) 87.8(3) 99.6(3)
Si1 Ir1 Si1 . 3_4765 67.1(3) 65.4(3) 69.5(3)
Si1 Ir1 Si1 . 4_3445 96.8(3) 94.2(3) 98.2(3)
Si1 Ir1 Si1 2_5655 2_5755 78.5(3) 75.4(3) 81.6(3)
Si1 Ir1 Si1 2_5655 3_4765 92.1(3) 88.9(3) 94.7(3)
Si1 Ir1 Si1 2_5655 4_3445 104.9(3) 103.3(3) 107.4(3)
Si1 Ir1 Si1 2_5755 3_4765 91.8(3) 86.7(3) 95.3(3)
Si1 Ir1 Si1 2_5755 4_3445 105.5(3) 103.4(3) 108.3(3)
Si1 Ir1 Si1 3_4765 4_3445 157.3(3) 156.2(3) 158.4(3)
Ir1 Si1 Ir1 . 1_5655 84.0(3) 78.4(3) 91.9(3)
Ir1 Si1 Ir1 . 2_4655 70.3(3) 67.9(3) 72.0(3)
Ir1 Si1 Ir1 . 2_4755 120.1(3) 114.8(3) 126.1(3)
Ir1 Si1 Ir1 . 3_4765 112.9(3) 109.4(3) 115.8(3)
Ir1 Si1 Ir1 . 4_3555 137.5(5) 132.0(5) 140.9(5)
Ir1 Si1 Ir1 1_5655 2_4655 120.3(3) 114.9(3) 126.7(3)
Ir1 Si1 Ir1 1_5655 2_4755 69.4(3) 68.2(3) 71.1(3)
Ir1 Si1 Ir1 1_5655 3_4765 112.2(3) 110.5(3) 114.1(3)
Ir1 Si1 Ir1 1_5655 4_3555 135.8(5) 133.7(5) 137.9(5)
Ir1 Si1 Ir1 2_4655 2_4755 78.5(2) 74.0(2) 84.7(2)
Ir1 Si1 Ir1 2_4655 3_4765 127.3(4) 122.4(4) 131.8(4)
Ir1 Si1 Ir1 2_4655 4_3555 75.0(2) 72.8(2) 76.5(2)
Ir1 Si1 Ir1 2_4755 3_4765 126.6(4) 124.2(4) 128.8(4)
Ir1 Si1 Ir1 2_4755 4_3555 74.5(2) 73.4(2) 75.8(2)
Ir1 Si1 Ir1 3_4765 4_3555 70.8(3) 69.5(3) 71.7(3)

loop_
_geom_bond_atom_site_label_1
_geom_bond_atom_site_label_2
_geom_bond_site_ssg_symmetry_2
_geom_bond_distance_av
_geom_bond_distance_min
_geom_bond_distance_max
Ir1 Ir1 2_4655 2.840(8) 2.834(9) 2.846(9)
Ir1 Ir1 2_5655 2.840(8) 2.834(9) 2.846(9)
Ir1 Si1 1_5455 2.427(10) 2.377(11) 2.457(11)
Ir1 Si1 . 2.393(10) 2.340(11) 2.465(11)
Ir1 Si1 2_5655 2.539(9) 2.478(10) 2.627(10)
Ir1 Si1 2_5755 2.557(9) 2.499(10) 2.621(10)
Ir1 Si1 3_4765 2.472(9) 2.442(9) 2.511(9)
Ir1 Si1 4_3445 2.431(8) 2.407(8) 2.473(8)

loop_
_twin_individual_id
_twin_individual_mass_fraction_refined
_twin_individual_twin_matrix_11
_twin_individual_twin_matrix_12
_twin_individual_twin_matrix_13
_twin_individual_twin_matrix_21
_twin_individual_twin_matrix_22
_twin_individual_twin_matrix_23
_twin_individual_twin_matrix_31
_twin_individual_twin_matrix_32
_twin_individual_twin_matrix_33
1 0.65(3) 1 0 0 0 1 0 0 0 1
2 0.35(3) 1 0 0 0 1 0 0 0 -1
